data_2012816
loop_
_publ_author_name
'\"Ozcan, Yusuf'
'Ide, Semra'
'Karaku\;s, Mehmet'
'Y\?ilmaz, Hamza'

_publ_section_title
;
 <i>trans</i>-Bis[<i>O</i>-2,4-di-<i>tert</i>-butylphenyl
 (4-methoxyphenyl)dithiophosphonato-\k^2^<i>S</i>,<i>S</i>']nickel(II)
;
_journal_issue 7
_journal_name_full 'Acta Crystallographica Section C'
_journal_page_first m388
_journal_page_last m389
_journal_paper_doi 10.1107/S0108270102008764
_journal_volume 58
_journal_year 2002
_chemical_formula_iupac '[Ni (C21 H28 O2 P S2)2]'
_chemical_formula_moiety 'C42 H56 Ni O4 P2 S4'
_chemical_formula_sum 'C42 H56 Ni O4 P2 S4'
_chemical_formula_weight 873.76
_chemical_melting_point 515
_chemical_name_systematic ?
_space_group_IT_number 14
_symmetry_cell_setting monoclinic
_symmetry_space_group_name_Hall '-P 2ybc'
_symmetry_space_group_name_H-M 'P 1 21/c 1'
_atom_sites_solution_hydrogens geom
_atom_sites_solution_primary direct
_atom_sites_solution_secondary difmap
_atom_type_scat_source IntTabIV
_audit_creation_method SHELXL97
_cell_angle_alpha 90
_cell_angle_beta 94.68(3)
_cell_angle_gamma 90
_cell_formula_units_Z 2
_cell_length_a 8.1782(18)
_cell_length_b 32.060(12)
_cell_length_c 8.709(3)
_cell_measurement_reflns_used 4916
_cell_measurement_temperature 293(2)
_cell_measurement_theta_max 18.02
_cell_measurement_theta_min 9.94
_cell_volume 2275.8(13)
_computing_cell_refinement 'CAD-4 EXPRESS'
_computing_data_collection 'CAD-4 EXPRESS (Enraf-Nonius, 1993)'
_computing_data_reduction 'XCAD4 (Harms & Wocadlo, 1995)'
_computing_molecular_graphics 'ORTEP-3 (Farrugia, 1997)'
_computing_publication_material 'WinGX (Farrugia, 1999)'
_computing_structure_refinement 'SHELXL97 (Sheldrick, 1997)'
_computing_structure_solution 'SHELXS97 (Sheldrick, 1997)'
_diffrn_measured_fraction_theta_full 1.00
_diffrn_measured_fraction_theta_max 1.00
_diffrn_measurement_device_type 'Enraf-Nonius CAD-4'
_diffrn_measurement_method \w--2\q
_diffrn_radiation_type MoK\a
_diffrn_radiation_wavelength 0.71073
_diffrn_reflns_av_R_equivalents 0.0445
_diffrn_reflns_limit_h_max 10
_diffrn_reflns_limit_h_min -10
_diffrn_reflns_limit_k_max 39
_diffrn_reflns_limit_k_min 0
_diffrn_reflns_limit_l_max 0
_diffrn_reflns_limit_l_min -10
_diffrn_reflns_number 4916
_diffrn_reflns_theta_full 26.30
_diffrn_reflns_theta_max 26.30
_diffrn_standards_decay_% 0.86
_diffrn_standards_interval_time 120
_diffrn_standards_number 4916
_exptl_absorpt_coefficient_mu 0.718
_exptl_absorpt_correction_T_max 0.870
_exptl_absorpt_correction_T_min 0.814
_exptl_absorpt_correction_type '\y scan'
_exptl_absorpt_process_details '(North et al., 1968)'
_exptl_crystal_colour violet
_exptl_crystal_density_diffrn 1.275
_exptl_crystal_density_method 'not measured'
_exptl_crystal_description prism
_exptl_crystal_F_000 924
_exptl_crystal_size_max 0.30
_exptl_crystal_size_mid 0.25
_exptl_crystal_size_min 0.20
_refine_diff_density_max 0.53
_refine_diff_density_min -0.35
_refine_ls_extinction_method none
_refine_ls_goodness_of_fit_ref 0.991
_refine_ls_hydrogen_treatment constr
_refine_ls_matrix_type full
_refine_ls_number_parameters 241
_refine_ls_number_reflns 4611
_refine_ls_number_restraints 3
_refine_ls_R_factor_gt 0.0498
_refine_ls_shift/su_max <0.001
_refine_ls_structure_factor_coef Fsqd
_refine_ls_weighting_details 'w = 1/[\s^2^(Fo^2^)+(0.0613P)^2^+0.9574P] where P = (Fo^2^+2Fc^2^)/3'
_refine_ls_weighting_scheme calc
_refine_ls_wR_factor_ref 0.1409
_reflns_number_gt 2618
_reflns_number_total 4611
_reflns_threshold_expression I>2\s(I)
_cod_data_source_file gg1114.cif
_cod_data_source_block III
_cod_original_cell_volume 2275.8(12)
_cod_original_sg_symbol_H-M 'P 21/c'
_cod_database_code 2012816

loop_
_symmetry_equiv_pos_as_xyz
'x, y, z'
'-x, y+1/2, -z+1/2'
'-x, -y, -z'
'x, -y-1/2, z-1/2'

loop_
_atom_site_label
_atom_site_fract_x
_atom_site_fract_y
_atom_site_fract_z
_atom_site_U_iso_or_equiv
_atom_site_adp_type
_atom_site_calc_flag
_atom_site_calc_attached_atom
_atom_site_type_symbol
Ni 0.5000 0.5000 0.5000 0.0394(2) Uani . . Ni
S1 0.45582(14) 0.55703(4) 0.63830(14) 0.0495(3) Uani . . S
S2 0.72010(14) 0.53133(4) 0.41663(13) 0.0474(3) Uani . . S
P1 0.68335(14) 0.57097(4) 0.58638(13) 0.0417(3) Uani . . P
O1 0.7092(3) 0.61873(9) 0.5419(3) 0.0468(7) Uani . . O
O2 1.1623(5) 0.55785(14) 1.1311(4) 0.0924(13) Uani . . O
C1 1.3164(8) 0.5383(2) 1.1210(7) 0.101(2) Uani . . C
C2 1.0583(6) 0.55944(16) 1.0011(6) 0.0591(13) Uani . . C
C3 1.0941(6) 0.54453(17) 0.8620(6) 0.0626(14) Uani . . C
C4 0.9785(6) 0.54820(17) 0.7365(6) 0.0600(14) Uani . . C
C5 0.8299(5) 0.56609(14) 0.7491(5) 0.0444(11) Uani . . C
C6 0.7925(7) 0.58003(17) 0.8941(6) 0.0722(16) Uani . . C
C7 0.9072(8) 0.57664(19) 1.0180(6) 0.0817(18) Uani . . C
C8 0.6565(5) 0.63718(13) 0.3977(5) 0.0441(11) Uani . . C
C9 0.5019(6) 0.62997(17) 0.3351(6) 0.0619(14) Uani . . C
C10 0.4478(6) 0.64813(17) 0.1951(6) 0.0670(15) Uani . . C
C11 0.5487(6) 0.67348(15) 0.1194(5) 0.0515(12) Uani . . C
C12 0.7051(6) 0.68043(14) 0.1891(5) 0.0518(12) Uani . . C
C13 0.7659(5) 0.66294(14) 0.3284(5) 0.0450(11) Uani . . C
C14 0.9393(6) 0.67216(16) 0.3998(6) 0.0589(13) Uani . . C
C15 1.0310(8) 0.7017(2) 0.2974(8) 0.118(3) Uani . . C
C16 0.9326(7) 0.69336(19) 0.5575(7) 0.091(2) Uani . . C
C17 1.0413(6) 0.63234(19) 0.4230(7) 0.0759(17) Uani . . C
C18 0.4914(7) 0.69379(16) -0.0340(5) 0.0636(14) Uani . . C
C19 0.3603(13) 0.6682(3) -0.1253(9) 0.197(6) Uani . . C
C20 0.4342(13) 0.7379(3) -0.0068(8) 0.192(6) Uani . . C
C21 0.6319(11) 0.6968(3) -0.1387(8) 0.164(4) Uani . . C
H1A 1.3778 0.5393 1.2197 0.151 Uiso . . H
H1B 1.3760 0.5526 1.0464 0.151 Uiso . . H
H1C 1.2999 0.5098 1.0901 0.151 Uiso . . H
H3 1.1950 0.5320 0.8507 0.075 Uiso . . H
H4 1.0038 0.5381 0.6412 0.072 Uiso . . H
H6 0.6901 0.5916 0.9069 0.087 Uiso . . H
H7 0.8821 0.5861 1.1143 0.098 Uiso . . H
H9 0.4319 0.6129 0.3859 0.074 Uiso . . H
H10 0.3418 0.6429 0.1525 0.080 Uiso . . H
H12 0.7740 0.6980 0.1392 0.062 Uiso . . H
H15A 0.9695 0.7271 0.2810 0.177 Uiso . . H
H15B 1.0436 0.6885 0.2001 0.177 Uiso . . H
H15C 1.1372 0.7080 0.3472 0.177 Uiso . . H
H16A 0.8691 0.7185 0.5456 0.137 Uiso . . H
H16B 1.0419 0.7000 0.5989 0.137 Uiso . . H
H16C 0.8826 0.6748 0.6265 0.137 Uiso . . H
H17A 1.1490 0.6393 0.4679 0.114 Uiso . . H
H17B 1.0498 0.6190 0.3254 0.114 Uiso . . H
H17C 0.9890 0.6138 0.4904 0.114 Uiso . . H
H19A 0.4009 0.6405 -0.1406 0.296 Uiso . . H
H19B 0.3333 0.6811 -0.2235 0.296 Uiso . . H
H19C 0.2640 0.6667 -0.0695 0.296 Uiso . . H
H20A 0.5194 0.7530 0.0518 0.287 Uiso . . H
H20B 0.3378 0.7372 0.0491 0.287 Uiso . . H
H20C 0.4090 0.7516 -0.1040 0.287 Uiso . . H
H21A 0.6722 0.6693 -0.1581 0.246 Uiso . . H
H21B 0.7189 0.7133 -0.0894 0.246 Uiso . . H
H21C 0.5930 0.7096 -0.2345 0.246 Uiso . . H

loop_
_atom_site_aniso_label
_atom_site_aniso_U_11
_atom_site_aniso_U_22
_atom_site_aniso_U_33
_atom_site_aniso_U_12
_atom_site_aniso_U_13
_atom_site_aniso_U_23
_atom_site_aniso_type_symbol
Ni 0.0371(4) 0.0491(5) 0.0315(4) 0.0008(4) 0.0003(3) 0.0013(4) Ni
S1 0.0450(7) 0.0550(7) 0.0496(7) -0.0011(6) 0.0109(5) -0.0043(6) S
S2 0.0446(7) 0.0603(8) 0.0378(6) -0.0032(6) 0.0067(5) -0.0049(6) S
P1 0.0406(6) 0.0483(7) 0.0357(6) 0.0008(5) 0.0009(5) 0.0020(5) P
O1 0.0475(18) 0.0488(18) 0.0424(17) -0.0024(14) -0.0061(14) 0.0057(14) O
O2 0.103(3) 0.104(3) 0.062(3) 0.008(3) -0.040(2) -0.005(2) O
C1 0.094(5) 0.108(5) 0.090(5) 0.008(4) -0.053(4) 0.018(4) C
C2 0.065(3) 0.060(3) 0.048(3) 0.002(3) -0.019(3) 0.003(3) C
C3 0.047(3) 0.089(4) 0.051(3) 0.010(3) -0.001(2) 0.013(3) C
C4 0.054(3) 0.085(4) 0.041(3) 0.009(3) 0.000(2) 0.003(2) C
C5 0.047(3) 0.049(3) 0.036(2) 0.002(2) -0.001(2) 0.004(2) C
C6 0.078(4) 0.082(4) 0.055(3) 0.026(3) -0.003(3) -0.011(3) C
C7 0.102(5) 0.101(5) 0.039(3) 0.014(4) -0.014(3) -0.016(3) C
C8 0.042(2) 0.047(3) 0.043(3) 0.003(2) -0.001(2) 0.004(2) C
C9 0.039(3) 0.083(4) 0.062(3) -0.010(3) -0.007(2) 0.025(3) C
C10 0.046(3) 0.079(4) 0.072(4) -0.005(3) -0.017(3) 0.022(3) C
C11 0.055(3) 0.056(3) 0.042(3) 0.003(2) -0.005(2) 0.003(2) C
C12 0.055(3) 0.053(3) 0.048(3) -0.005(2) 0.006(2) 0.008(2) C
C13 0.047(3) 0.048(3) 0.040(3) -0.004(2) 0.003(2) 0.001(2) C
C14 0.047(3) 0.067(3) 0.061(3) -0.013(3) -0.004(2) 0.008(3) C
C15 0.069(4) 0.160(7) 0.120(6) -0.051(4) -0.017(4) 0.063(5) C
C16 0.085(4) 0.087(4) 0.096(5) -0.006(4) -0.028(4) -0.034(4) C
C17 0.049(3) 0.100(5) 0.078(4) 0.003(3) 0.002(3) -0.006(3) C
C18 0.079(4) 0.066(3) 0.043(3) 0.014(3) -0.007(3) 0.006(2) C
C19 0.261(12) 0.210(10) 0.100(6) -0.110(9) -0.115(7) 0.066(7) C
C20 0.342(14) 0.155(8) 0.069(5) 0.168(9) -0.042(7) 0.009(5) C
C21 0.160(8) 0.267(12) 0.068(5) 0.068(8) 0.023(5) 0.079(6) C

loop_
_geom_angle_atom_site_label_1
_geom_angle_atom_site_label_2
_geom_angle_atom_site_label_3
_geom_angle
_geom_angle_publ_flag
S2 Ni S1 88.70(5) yes
S2 P1 S1 102.98(7) yes
P1 S1 Ni 82.34(6) yes
P1 S2 Ni 82.60(6) yes
O1 P1 C5 100.53(18) yes
O1 P1 S2 113.63(13) yes
C5 P1 S1 112.16(16) yes
S2 Ni P1 44.96(4) no
S1 Ni P1 45.21(4) no
C5 P1 S2 113.64(16) no
O1 P1 S1 114.38(13) no
O1 P1 Ni 142.55(12) no
C5 P1 Ni 116.92(15) no
S2 P1 Ni 52.44(5) no
S1 P1 Ni 52.44(4) no
C8 O1 P1 125.2(3) no
C8 C13 C12 114.9(4) no
C8 C13 C14 123.1(4) no
C12 C13 C14 122.0(4) no
C9 C8 C13 122.6(4) no
C9 C8 O1 119.3(4) no
C13 C8 O1 118.1(4) no
C10 C11 C12 117.1(4) no
C10 C11 C18 121.5(4) no
C12 C11 C18 121.4(4) no
C11 C12 C13 124.6(4) no
C11 C12 H12 117.7 no
C13 C12 H12 117.7 no
C5 C4 C3 121.9(5) no
C5 C4 H4 119.0 no
C3 C4 H4 119.0 no
C4 C5 C6 118.2(4) no
C4 C5 P1 121.4(4) no
C6 C5 P1 120.5(4) no
C7 C6 C5 119.9(5) no
C7 C6 H6 120.1 no
C5 C6 H6 120.1 no
C11 C10 C9 120.8(5) no
C11 C10 H10 119.6 no
C9 C10 H10 119.6 no
C8 C9 C10 120.0(5) no
C8 C9 H9 120.0 no
C10 C9 H9 120.0 no
C2 C7 C6 120.7(5) no
C2 C7 H7 119.7 no
C6 C7 H7 119.7 no
C2 O2 C1 117.7(5) no
C17 C14 C13 111.7(4) no
C17 C14 C16 108.0(5) no
C13 C14 C16 110.4(4) no
C17 C14 C15 107.8(5) no
C13 C14 C15 111.3(4) no
C16 C14 C15 107.5(5) no
C3 C2 O2 124.3(5) no
C3 C2 C7 120.0(4) no
O2 C2 C7 115.7(5) no
C2 C3 C4 119.3(5) no
C2 C3 H3 120.4 no
C4 C3 H3 120.4 no
C20 C18 C19 111.8(7) no
C20 C18 C11 109.8(4) no
C19 C18 C11 112.4(5) no
C20 C18 C21 107.0(7) no
C19 C18 C21 104.7(7) no
C11 C18 C21 110.9(5) no
C14 C17 H17A 109.5 no
C14 C17 H17B 109.5 no
H17A C17 H17B 109.5 no
C14 C17 H17C 109.5 no
H17A C17 H17C 109.5 no
H17B C17 H17C 109.5 no
C14 C16 H16A 109.5 no
C14 C16 H16B 109.5 no
H16A C16 H16B 109.5 no
C14 C16 H16C 109.5 no
H16A C16 H16C 109.5 no
H16B C16 H16C 109.5 no
O2 C1 H1A 109.5 no
O2 C1 H1B 109.5 no
H1A C1 H1B 109.5 no
O2 C1 H1C 109.5 no
H1A C1 H1C 109.5 no
H1B C1 H1C 109.5 no
C14 C15 H15A 109.5 no
C14 C15 H15B 109.5 no
H15A C15 H15B 109.5 no
C14 C15 H15C 109.5 no
H15A C15 H15C 109.5 no
H15B C15 H15C 109.5 no
C18 C20 H20A 109.5 no
C18 C20 H20B 109.5 no
H20A C20 H20B 109.5 no
C18 C20 H20C 109.5 no
H20A C20 H20C 109.5 no
H20B C20 H20C 109.5 no
C18 C19 H19A 109.5 no
C18 C19 H19B 109.5 no
H19A C19 H19B 109.5 no
C18 C19 H19C 109.5 no
H19A C19 H19C 109.5 no
H19B C19 H19C 109.5 no
C18 C21 H21A 109.5 no
C18 C21 H21B 109.5 no
H21A C21 H21B 109.5 no
C18 C21 H21C 109.5 no
H21A C21 H21C 109.5 no
H21B C21 H21C 109.5 no

loop_
_geom_bond_atom_site_label_1
_geom_bond_atom_site_label_2
_geom_bond_site_symmetry_2
_geom_bond_distance
_geom_bond_publ_flag
Ni S2 . 2.2336(12) yes
Ni S1 . 2.2351(13) yes
Ni P1 . 2.7942(14) yes
P1 O1 . 1.598(3) yes
P1 C5 . 1.787(4) no
P1 S2 . 1.9910(16) yes
P1 S1 . 2.0010(17) yes
O1 C8 . 1.423(5) yes
C13 C8 . 1.390(6) no
C13 C12 . 1.391(6) no
C13 C14 . 1.530(6) no
C8 C9 . 1.356(6) no
C11 C10 . 1.365(7) no
C11 C12 . 1.388(6) no
C11 C18 . 1.525(6) no
C12 H12 . 0.9300 no
C4 C5 . 1.356(6) no
C4 C3 . 1.391(6) no
C4 H4 . 0.9300 no
C5 C6 . 1.397(6) no
C6 C7 . 1.375(7) no
C6 H6 . 0.9300 no
C10 C9 . 1.391(7) no
C10 H10 . 0.9300 no
C9 H9 . 0.9300 no
C7 C2 . 1.372(7) no
C7 H7 . 0.9300 no
O2 C2 . 1.361(5) no
O2 C1 . 1.416(7) no
C14 C17 . 1.529(7) no
C14 C16 . 1.538(7) no
C14 C15 . 1.538(7) no
C2 C3 . 1.356(7) no
C3 H3 . 0.9300 no
C18 C20 . 1.515(8) no
C18 C19 . 1.522(8) no
C18 C21 . 1.527(8) no
C17 H17A . 0.9600 no
C17 H17B . 0.9600 no
C17 H17C . 0.9600 no
C16 H16A . 0.9600 no
C16 H16B . 0.9600 no
C16 H16C . 0.9600 no
C1 H1A . 0.9600 no
C1 H1B . 0.9600 no
C1 H1C . 0.9600 no
C15 H15A . 0.9600 no
C15 H15B . 0.9600 no
C15 H15C . 0.9600 no
C20 H20A . 0.9600 no
C20 H20B . 0.9600 no
C20 H20C . 0.9600 no
C19 H19A . 0.9600 no
C19 H19B . 0.9600 no
C19 H19C . 0.9600 no
C21 H21A . 0.9600 no
C21 H21B . 0.9600 no
C21 H21C . 0.9600 no
